data_7127881
loop_
_publ_author_name
'Guo, Shu-Ting'
'Cui, Peng-Fei'
'Yuan, Run-Ze'
'Jin, Guo-Xin'

_publ_section_title
;
 Transition metal-mediated B(4)-H hydroxylation/halogenation of
 o-carboranes bearing a 2-pyridylsulfenyl ligand.
;
_journal_issue 19
_journal_name_full 'Chemical communications (Cambridge, England)'
_journal_page_first 2412
_journal_page_last 2415
_journal_paper_doi 10.1039/d0cc08290b
_journal_volume 57
_journal_year 2021
_chemical_formula_moiety 'C18 H31 B10 Cl Ir N S'
_chemical_formula_sum 'C18 H31 B10 Cl Ir N S'
_chemical_formula_weight 629.25
_space_group_crystal_system orthorhombic
_space_group_IT_number 61
_space_group_name_Hall '-P 2ac 2ab'
_space_group_name_H-M_alt 'P b c a'
_atom_sites_solution_hydrogens geom
_atom_sites_solution_primary direct
_audit_creation_date 2019-05-07
_audit_creation_method
;
Olex2 1.2
(compiled 2018.05.29 svn.r3508 for OlexSys, GUI svn.r5506)
;
_audit_update_record
;
2020-10-18 deposited with the CCDC.	2021-01-29 downloaded from the CCDC.
;
_cell_angle_alpha 90
_cell_angle_beta 90
_cell_angle_gamma 90
_cell_formula_units_Z 8
_cell_length_a 16.183(2)
_cell_length_b 15.932(2)
_cell_length_c 19.224(3)
_cell_measurement_reflns_used 6116
_cell_measurement_temperature 296(2)
_cell_measurement_theta_max 25.99
_cell_measurement_theta_min 2.46
_cell_volume 4956.5(12)
_computing_molecular_graphics 'Olex2 (Dolomanov et al., 2009)'
_computing_publication_material 'Olex2 (Dolomanov et al., 2009)'
_computing_structure_refinement 'ShelXL (Sheldrick, 2015)'
_computing_structure_solution 'XS (Sheldrick, 2008)'
_diffrn_ambient_temperature 296.15
_diffrn_measured_fraction_theta_full 0.999
_diffrn_measured_fraction_theta_max 0.998
_diffrn_measurement_device_type 'Bruker APEX-II CCD'
_diffrn_measurement_method '\f and \w scans'
_diffrn_radiation_type MoK\a
_diffrn_radiation_wavelength 0.71073
_diffrn_reflns_av_R_equivalents 0.0696
_diffrn_reflns_av_unetI/netI 0.0533
_diffrn_reflns_Laue_measured_fraction_full 0.999
_diffrn_reflns_Laue_measured_fraction_max 0.998
_diffrn_reflns_limit_h_max 20
_diffrn_reflns_limit_h_min -18
_diffrn_reflns_limit_k_max 19
_diffrn_reflns_limit_k_min -20
_diffrn_reflns_limit_l_max 21
_diffrn_reflns_limit_l_min -24
_diffrn_reflns_number 26427
_diffrn_reflns_point_group_measured_fraction_full 0.999
_diffrn_reflns_point_group_measured_fraction_max 0.998
_diffrn_reflns_theta_full 25.242
_diffrn_reflns_theta_max 26.770
_diffrn_reflns_theta_min 2.083
_exptl_absorpt_coefficient_mu 5.588
_exptl_absorpt_correction_T_max 0.7454
_exptl_absorpt_correction_T_min 0.4721
_exptl_absorpt_correction_type multi-scan
_exptl_absorpt_process_details
'SADABS-2008/1 (Bruker,2008) was used for absorption correction. wR2(int) was 0.1257 before and 0.0723 after correction. The Ratio of minimum to maximum transmission is 0.6334. The \l/2 correction factor is 0.0015.'
_exptl_crystal_colour yellow
_exptl_crystal_colour_primary yellow
_exptl_crystal_density_diffrn 1.687
_exptl_crystal_description sheet
_exptl_crystal_F_000 2448
_exptl_crystal_size_max 0.18
_exptl_crystal_size_mid 0.14
_exptl_crystal_size_min 0.08
_refine_diff_density_max 1.457
_refine_diff_density_min -0.807
_refine_diff_density_rms 0.145
_refine_ls_extinction_method none
_refine_ls_goodness_of_fit_ref 1.034
_refine_ls_hydrogen_treatment constr
_refine_ls_matrix_type full
_refine_ls_number_parameters 295
_refine_ls_number_reflns 5285
_refine_ls_number_restraints 0
_refine_ls_restrained_S_all 1.034
_refine_ls_R_factor_all 0.0637
_refine_ls_R_factor_gt 0.0331
_refine_ls_shift/su_max 0.001
_refine_ls_shift/su_mean 0.000
_refine_ls_structure_factor_coef Fsqd
_refine_ls_weighting_details 'w=1/[\s^2^(Fo^2^)+(0.0377P)^2^+7.8439P] where P=(Fo^2^+2Fc^2^)/3'
_refine_ls_weighting_scheme calc
_refine_ls_wR_factor_gt 0.0786
_refine_ls_wR_factor_ref 0.0948
_reflns_Friedel_coverage 0.000
_reflns_number_gt 3550
_reflns_number_total 5285
_reflns_threshold_expression 'I > 2\s(I)'
_cod_data_source_file d0cc08290b2.cif
_cod_data_source_block mo_90504a
_cod_depositor_comments 'Adding full bibliography for 7127874--7127881.cif.'
_cod_database_code 7127881
_shelx_shelxl_version_number 2018/3
_shelx_space_group_comment
;
The symmetry employed for this shelxl refinement is uniquely defined
by the following loop, which should always be used as a source of
symmetry information in preference to the above space-group names.
They are only intended as comments.
;
_shelx_estimated_absorpt_t_max 0.663
_shelx_estimated_absorpt_t_min 0.433
_olex2_refinement_description
;
1. Fixed Uiso
 At 1.2 times of:
  All B(H) groups, All C(H) groups
 At 1.5 times of:
  All C(H,H,H) groups
2.a Aromatic/amide H refined with riding coordinates:
 C4(H4A), C5(H5), C6(H6A), C7(H7A)
2.b Idealised Me refined as rotating group:
 C8(H8A,H8B,H8C), C14(H14A,H14B,H14C), C15(H15A,H15B,H15C), C16(H16A,H16B,
 H16C), C17(H17A,H17B,H17C), C18(H18A,H18B,H18C)
2.c Boron cage BH refined with riding coordinates:
 B3(H3), B4(H4), B6(H6), B7(H7), B8(H8), B9(H9), B10(H10), B11(H11), B12(H12)
;
_olex2_submission_special_instructions 'No special instructions were received'

loop_
_space_group_symop_operation_xyz
'x, y, z'
'-x+1/2, -y, z+1/2'
'-x, y+1/2, -z+1/2'
'x+1/2, -y+1/2, -z'
'-x, -y, -z'
'x-1/2, y, -z-1/2'
'x, -y-1/2, z-1/2'
'-x-1/2, y-1/2, z'

loop_
_atom_site_label
_atom_site_type_symbol
_atom_site_fract_x
_atom_site_fract_y
_atom_site_fract_z
_atom_site_U_iso_or_equiv
_atom_site_adp_type
_atom_site_occupancy
_atom_site_site_symmetry_order
_atom_site_calc_flag
_atom_site_refinement_flags_posn
_atom_site_refinement_flags_adp
_atom_site_refinement_flags_occupancy
_atom_site_disorder_assembly
_atom_site_disorder_group
Ir1 Ir 0.12468(2) 0.36753(2) 0.20259(2) 0.02657(9) Uani 1 1 d . . . . .
Cl1 Cl 0.25055(9) 0.36903(10) 0.26927(10) 0.0417(4) Uani 1 1 d . . . . .
S1 S 0.09023(10) 0.22498(10) 0.06232(9) 0.0409(4) Uani 1 1 d . . . . .
N1 N 0.1341(3) 0.2351(3) 0.1997(2) 0.0286(10) Uani 1 1 d . . . . .
C1 C 0.1736(4) 0.2968(4) 0.0484(3) 0.0370(15) Uani 1 1 d . . . . .
C2 C 0.2577(4) 0.2626(4) 0.0010(4) 0.0431(16) Uani 1 1 d . . . . .
B3 B 0.1857(6) 0.3258(5) -0.0383(4) 0.051(2) Uani 1 1 d . . . . .
H3 H 0.145547 0.304075 -0.080854 0.061 Uiso 1 1 calc R . . . .
B4 B 0.1493(5) 0.3966(5) 0.0276(4) 0.0429(19) Uani 1 1 d . . . . .
H4 H 0.086153 0.421973 0.026152 0.051 Uiso 1 1 calc R . . . .
B5 B 0.1951(4) 0.3724(4) 0.1106(4) 0.0291(14) Uani 1 1 d . . . . .
B6 B 0.2642(4) 0.2840(4) 0.0897(4) 0.0339(16) Uani 1 1 d . . . . .
H6 H 0.275618 0.235121 0.128927 0.041 Uiso 1 1 calc R . . . .
B7 B 0.3410(5) 0.3146(5) 0.0298(5) 0.049(2) Uani 1 1 d . . . . .
H7 H 0.403210 0.286876 0.031044 0.059 Uiso 1 1 calc R . . . .
B8 B 0.2914(6) 0.3423(5) -0.0508(5) 0.052(2) Uani 1 1 d . . . . .
H8 H 0.320725 0.333599 -0.101876 0.062 Uiso 1 1 calc R . . . .
B9 B 0.2267(6) 0.4278(5) -0.0342(4) 0.053(2) Uani 1 1 d . . . . .
H9 H 0.214432 0.474816 -0.074881 0.064 Uiso 1 1 calc R . . . .
B10 B 0.2349(5) 0.4557(4) 0.0561(4) 0.0450(19) Uani 1 1 d . . . . .
H10 H 0.228814 0.521253 0.073333 0.054 Uiso 1 1 calc R . . . .
B11 B 0.3058(5) 0.3852(4) 0.0952(5) 0.0409(18) Uani 1 1 d . . . . .
H11 H 0.346136 0.404096 0.138505 0.049 Uiso 1 1 calc R . . . .
B12 B 0.3228(6) 0.4211(5) 0.0093(5) 0.056(2) Uani 1 1 d . . . . .
H12 H 0.374038 0.464109 -0.002587 0.067 Uiso 1 1 calc R . . . .
C3 C 0.1150(3) 0.1838(4) 0.1455(3) 0.0303(13) Uani 1 1 d . . . . .
C4 C 0.1116(4) 0.0972(4) 0.1529(4) 0.0456(17) Uani 1 1 d . . . . .
H4A H 0.098590 0.063735 0.114811 0.055 Uiso 1 1 calc R . . . .
C5 C 0.1272(4) 0.0611(4) 0.2161(4) 0.0525(19) Uani 1 1 d . . . . .
H5 H 0.123835 0.003232 0.221705 0.063 Uiso 1 1 calc R . . . .
C6 C 0.1479(4) 0.1117(4) 0.2707(4) 0.0477(17) Uani 1 1 d . . . . .
H6A H 0.159325 0.088702 0.314105 0.057 Uiso 1 1 calc R . . . .
C7 C 0.1517(4) 0.1976(4) 0.2607(4) 0.0381(15) Uani 1 1 d . . . . .
H7A H 0.167142 0.231267 0.298090 0.046 Uiso 1 1 calc R . . . .
C8 C 0.2614(5) 0.1728(4) -0.0219(4) 0.0520(18) Uani 1 1 d . . . . .
H8A H 0.262190 0.170284 -0.071791 0.078 Uiso 1 1 calc GR . . . .
H8B H 0.213750 0.143409 -0.004774 0.078 Uiso 1 1 calc GR . . . .
H8C H 0.310549 0.147104 -0.003792 0.078 Uiso 1 1 calc GR . . . .
C9 C -0.0039(4) 0.3627(4) 0.2483(4) 0.0344(16) Uani 1 1 d . . . . .
C10 C 0.0450(4) 0.4114(4) 0.2939(3) 0.0382(15) Uani 1 1 d . . . . .
C11 C 0.0777(4) 0.4796(4) 0.2535(4) 0.0410(17) Uani 1 1 d . . . . .
C12 C 0.0446(4) 0.4760(4) 0.1857(4) 0.0408(16) Uani 1 1 d . . . . .
C13 C -0.0031(4) 0.4002(4) 0.1797(4) 0.0410(16) Uani 1 1 d . . . . .
C14 C -0.0477(4) 0.2818(5) 0.2656(5) 0.062(2) Uani 1 1 d . . . . .
H14A H -0.026163 0.259629 0.308390 0.092 Uiso 1 1 calc GR . . . .
H14B H -0.039018 0.241964 0.228900 0.092 Uiso 1 1 calc GR . . . .
H14C H -0.105802 0.292336 0.270694 0.092 Uiso 1 1 calc GR . . . .
C15 C 0.0605(5) 0.3959(6) 0.3692(4) 0.065(2) Uani 1 1 d . . . . .
H15A H 0.040023 0.341334 0.381580 0.097 Uiso 1 1 calc GR . . . .
H15B H 0.032668 0.437824 0.396299 0.097 Uiso 1 1 calc GR . . . .
H15C H 0.118793 0.398459 0.378147 0.097 Uiso 1 1 calc GR . . . .
C16 C 0.1291(5) 0.5504(5) 0.2829(5) 0.066(2) Uani 1 1 d . . . . .
H16A H 0.143135 0.588831 0.246266 0.100 Uiso 1 1 calc GR . . . .
H16B H 0.178687 0.528022 0.302963 0.100 Uiso 1 1 calc GR . . . .
H16C H 0.097990 0.579350 0.317989 0.100 Uiso 1 1 calc GR . . . .
C17 C 0.0486(5) 0.5452(5) 0.1318(4) 0.066(2) Uani 1 1 d . . . . .
H17A H 0.008991 0.587982 0.143041 0.099 Uiso 1 1 calc GR . . . .
H17B H 0.036263 0.522429 0.086727 0.099 Uiso 1 1 calc GR . . . .
H17C H 0.103051 0.569135 0.131346 0.099 Uiso 1 1 calc GR . . . .
C18 C -0.0597(4) 0.3775(5) 0.1212(4) 0.061(2) Uani 1 1 d . . . . .
H18A H -0.066120 0.317640 0.119425 0.092 Uiso 1 1 calc GR . . . .
H18B H -0.036699 0.397035 0.078109 0.092 Uiso 1 1 calc GR . . . .
H18C H -0.112607 0.403267 0.128511 0.092 Uiso 1 1 calc GR . . . .

loop_
_atom_site_aniso_label
_atom_site_aniso_U_11
_atom_site_aniso_U_22
_atom_site_aniso_U_33
_atom_site_aniso_U_23
_atom_site_aniso_U_13
_atom_site_aniso_U_12
Ir1 0.02738(12) 0.02596(12) 0.02638(14) -0.00312(9) -0.00306(10) 0.00376(9)
Cl1 0.0317(8) 0.0538(10) 0.0397(10) -0.0011(8) -0.0078(7) 0.0030(7)
S1 0.0433(9) 0.0429(9) 0.0364(9) -0.0032(7) -0.0055(8) -0.0073(7)
N1 0.031(2) 0.031(2) 0.025(3) -0.005(2) 0.003(2) 0.0028(19)
C1 0.049(4) 0.031(3) 0.031(4) -0.006(3) -0.002(3) -0.002(3)
C2 0.053(4) 0.038(3) 0.039(4) 0.003(3) 0.009(3) 0.001(3)
B3 0.079(6) 0.037(4) 0.036(5) 0.003(4) 0.003(4) 0.004(4)
B4 0.069(5) 0.031(4) 0.028(4) 0.003(3) -0.007(4) -0.002(4)
B5 0.034(3) 0.028(3) 0.025(4) 0.003(3) -0.008(3) 0.007(3)
B6 0.036(4) 0.034(4) 0.031(4) 0.003(3) 0.005(3) -0.001(3)
B7 0.049(4) 0.045(5) 0.055(6) 0.000(4) 0.017(4) -0.003(4)
B8 0.078(6) 0.046(5) 0.032(5) 0.008(4) 0.018(4) -0.009(4)
B9 0.087(6) 0.038(4) 0.035(5) 0.010(4) 0.007(5) -0.001(4)
B10 0.066(5) 0.031(4) 0.038(5) 0.007(3) 0.011(4) -0.005(3)
B11 0.039(4) 0.036(4) 0.047(5) -0.003(3) 0.010(4) -0.012(3)
B12 0.077(6) 0.038(5) 0.053(6) 0.002(4) 0.013(5) -0.013(4)
C3 0.024(3) 0.036(3) 0.031(3) -0.003(3) 0.004(3) 0.000(2)
C4 0.060(4) 0.029(3) 0.047(4) -0.010(3) 0.006(4) -0.007(3)
C5 0.069(5) 0.031(3) 0.058(5) 0.005(3) 0.010(4) -0.004(3)
C6 0.060(4) 0.037(4) 0.046(4) 0.010(3) 0.011(4) 0.003(3)
C7 0.046(4) 0.036(4) 0.033(4) 0.006(3) 0.002(3) 0.010(3)
C8 0.073(5) 0.039(4) 0.045(5) -0.004(3) 0.014(4) 0.008(4)
C9 0.022(3) 0.032(3) 0.050(5) -0.004(3) -0.001(3) 0.008(3)
C10 0.032(3) 0.045(4) 0.038(4) -0.014(3) -0.001(3) 0.012(3)
C11 0.037(4) 0.035(4) 0.051(5) -0.017(3) -0.008(3) 0.008(3)
C12 0.038(3) 0.036(4) 0.049(4) 0.001(3) 0.000(3) 0.014(3)
C13 0.032(3) 0.043(4) 0.049(4) -0.008(3) -0.003(3) 0.012(3)
C14 0.043(4) 0.055(5) 0.087(6) 0.005(5) 0.013(4) 0.001(3)
C15 0.067(5) 0.098(6) 0.029(4) -0.008(4) 0.000(4) 0.032(5)
C16 0.064(5) 0.044(4) 0.091(7) -0.030(4) -0.014(5) 0.004(4)
C17 0.074(5) 0.051(5) 0.072(6) 0.010(4) 0.004(5) 0.025(4)
C18 0.035(4) 0.084(6) 0.064(6) -0.019(4) -0.018(4) 0.013(3)

loop_
_atom_type_symbol
_atom_type_description
_atom_type_scat_dispersion_real
_atom_type_scat_dispersion_imag
_atom_type_scat_source
C C 0.0033 0.0016 'International Tables Vol C Tables 4.2.6.8 and 6.1.1.4'
H H 0.0000 0.0000 'International Tables Vol C Tables 4.2.6.8 and 6.1.1.4'
B B 0.0013 0.0007 'International Tables Vol C Tables 4.2.6.8 and 6.1.1.4'
Cl Cl 0.1484 0.1585 'International Tables Vol C Tables 4.2.6.8 and 6.1.1.4'
Ir Ir -1.4442 7.9887 'International Tables Vol C Tables 4.2.6.8 and 6.1.1.4'
N N 0.0061 0.0033 'International Tables Vol C Tables 4.2.6.8 and 6.1.1.4'
S S 0.1246 0.1234 'International Tables Vol C Tables 4.2.6.8 and 6.1.1.4'

loop_
_geom_angle_atom_site_label_1
_geom_angle_atom_site_label_2
_geom_angle_atom_site_label_3
_geom_angle
_geom_angle_site_symmetry_1
_geom_angle_site_symmetry_3
_geom_angle_publ_flag
N1 Ir1 Cl1 87.88(13) . . ?
N1 Ir1 C9 92.46(19) . . ?
N1 Ir1 C10 111.4(2) . . ?
N1 Ir1 C11 148.9(2) . . ?
N1 Ir1 C12 145.9(2) . . ?
N1 Ir1 C13 107.5(2) . . ?
B5 Ir1 Cl1 89.35(18) . . ?
B5 Ir1 N1 88.6(2) . . ?
B5 Ir1 C9 145.7(2) . . ?
B5 Ir1 C10 159.8(2) . . ?
B5 Ir1 C11 122.5(3) . . ?
B5 Ir1 C12 99.6(2) . . ?
B5 Ir1 C13 109.6(3) . . ?
C9 Ir1 Cl1 124.93(17) . . ?
C9 Ir1 C10 36.2(2) . . ?
C10 Ir1 Cl1 93.76(16) . . ?
C11 Ir1 Cl1 92.75(17) . . ?
C11 Ir1 C9 62.0(2) . . ?
C11 Ir1 C10 37.5(2) . . ?
C11 Ir1 C12 37.7(2) . . ?
C11 Ir1 C13 64.1(2) . . ?
C12 Ir1 Cl1 124.96(18) . . ?
C12 Ir1 C9 62.5(2) . . ?
C12 Ir1 C10 62.5(2) . . ?
C13 Ir1 Cl1 155.39(18) . . ?
C13 Ir1 C9 38.0(2) . . ?
C13 Ir1 C10 63.0(2) . . ?
C13 Ir1 C12 38.5(2) . . ?
C3 S1 C1 101.6(3) . . ?
C3 N1 Ir1 127.1(4) . . ?
C7 N1 Ir1 115.7(4) . . ?
C7 N1 C3 116.7(5) . . ?
C2 C1 S1 118.2(4) . . ?
C2 C1 B3 59.3(4) . . ?
C2 C1 B5 115.1(5) . . ?
B3 C1 S1 113.4(5) . . ?
B4 C1 S1 117.6(5) . . ?
B4 C1 C2 110.8(5) . . ?
B4 C1 B3 63.1(4) . . ?
B4 C1 B5 63.6(4) . . ?
B5 C1 S1 119.6(4) . . ?
B5 C1 B3 116.9(5) . . ?
B6 C1 S1 120.7(4) . . ?
B6 C1 C2 61.5(4) . . ?
B6 C1 B3 112.7(5) . . ?
B6 C1 B4 115.4(5) . . ?
B6 C1 B5 65.3(4) . . ?
C1 C2 B6 57.9(4) . . ?
B3 C2 C1 60.8(4) . . ?
B3 C2 B6 110.9(5) . . ?
B7 C2 C1 107.7(5) . . ?
B7 C2 B3 113.7(6) . . ?
B7 C2 B6 62.0(4) . . ?
B7 C2 B8 64.4(5) . . ?
B8 C2 C1 109.0(5) . . ?
B8 C2 B3 61.5(5) . . ?
B8 C2 B6 114.0(5) . . ?
C8 C2 C1 119.1(5) . . ?
C8 C2 B3 117.3(6) . . ?
C8 C2 B6 118.1(5) . . ?
C8 C2 B7 122.5(6) . . ?
C8 C2 B8 121.9(6) . . ?
C1 B3 B4 56.9(4) . . ?
C1 B3 B8 106.3(6) . . ?
C1 B3 B9 104.2(6) . . ?
C2 B3 C1 59.9(4) . . ?
C2 B3 B4 106.3(6) . . ?
C2 B3 B8 58.9(5) . . ?
C2 B3 B9 105.4(6) . . ?
B8 B3 B4 108.8(6) . . ?
B8 B3 B9 59.8(5) . . ?
B9 B3 B4 60.8(5) . . ?
C1 B4 B3 59.9(4) . . ?
C1 B4 B5 59.5(4) . . ?
C1 B4 B9 104.9(6) . . ?
C1 B4 B10 104.3(5) . . ?
B3 B4 B5 110.9(5) . . ?
B3 B4 B9 58.6(5) . . ?
B9 B4 B5 111.0(6) . . ?
B10 B4 B3 107.3(6) . . ?
B10 B4 B5 61.0(4) . . ?
B10 B4 B9 60.6(5) . . ?
C1 B5 Ir1 116.4(4) . . ?
C1 B5 B4 56.9(4) . . ?
C1 B5 B6 55.9(4) . . ?
C1 B5 B10 100.5(5) . . ?
C1 B5 B11 99.4(5) . . ?
B4 B5 Ir1 122.0(4) . . ?
B4 B5 B6 102.6(5) . . ?
B4 B5 B10 58.4(4) . . ?
B4 B5 B11 103.6(5) . . ?
B6 B5 Ir1 118.9(4) . . ?
B10 B5 Ir1 135.0(4) . . ?
B10 B5 B6 102.6(5) . . ?
B10 B5 B11 58.3(4) . . ?
B11 B5 Ir1 132.2(5) . . ?
B11 B5 B6 57.0(4) . . ?
C1 B6 C2 60.6(4) . . ?
C1 B6 B5 58.8(4) . . ?
C1 B6 B7 105.9(5) . . ?
C1 B6 B11 104.7(5) . . ?
C2 B6 B5 109.1(5) . . ?
C2 B6 B7 57.1(4) . . ?
C2 B6 B11 105.2(5) . . ?
B7 B6 B5 111.1(5) . . ?
B11 B6 B5 61.1(4) . . ?
B11 B6 B7 60.9(4) . . ?
C2 B7 B6 60.9(4) . . ?
C2 B7 B8 58.5(5) . . ?
C2 B7 B11 106.8(5) . . ?
C2 B7 B12 105.5(6) . . ?
B6 B7 B8 108.4(6) . . ?
B6 B7 B11 59.2(4) . . ?
B6 B7 B12 107.1(6) . . ?
B11 B7 B8 108.0(6) . . ?
B12 B7 B8 59.9(5) . . ?
B12 B7 B11 59.8(5) . . ?
C2 B8 B3 59.6(4) . . ?
C2 B8 B7 57.1(4) . . ?
C2 B8 B9 106.5(6) . . ?
C2 B8 B12 103.8(6) . . ?
B3 B8 B7 106.3(6) . . ?
B3 B8 B12 107.3(6) . . ?
B9 B8 B3 60.4(5) . . ?
B9 B8 B7 107.6(6) . . ?
B9 B8 B12 60.2(5) . . ?
B12 B8 B7 59.1(5) . . ?
B3 B9 B4 60.6(5) . . ?
B3 B9 B10 107.4(5) . . ?
B3 B9 B12 107.3(6) . . ?
B4 B9 B10 58.7(4) . . ?
B8 B9 B3 59.8(5) . . ?
B8 B9 B4 108.7(5) . . ?
B8 B9 B10 108.9(6) . . ?
B8 B9 B12 60.8(5) . . ?
B12 B9 B4 106.4(6) . . ?
B12 B9 B10 59.5(5) . . ?
B4 B10 B5 60.5(4) . . ?
B4 B10 B9 60.6(5) . . ?
B4 B10 B11 107.5(5) . . ?
B4 B10 B12 107.9(6) . . ?
B9 B10 B5 110.6(5) . . ?
B11 B10 B5 61.3(4) . . ?
B11 B10 B9 107.5(6) . . ?
B12 B10 B5 110.6(5) . . ?
B12 B10 B9 59.5(5) . . ?
B12 B10 B11 59.9(5) . . ?
B6 B11 B5 62.0(4) . . ?
B6 B11 B7 59.9(4) . . ?
B6 B11 B10 108.0(5) . . ?
B6 B11 B12 107.5(6) . . ?
B7 B11 B5 111.0(5) . . ?
B10 B11 B5 60.4(4) . . ?
B10 B11 B7 108.0(6) . . ?
B12 B11 B5 109.9(6) . . ?
B12 B11 B7 59.7(5) . . ?
B12 B11 B10 60.0(5) . . ?
B7 B12 B8 61.0(5) . . ?
B7 B12 B9 108.1(6) . . ?
B7 B12 B10 108.6(6) . . ?
B7 B12 B11 60.5(5) . . ?
B9 B12 B8 59.0(5) . . ?
B9 B12 B10 61.0(5) . . ?
B10 B12 B8 108.7(6) . . ?
B11 B12 B8 109.5(5) . . ?
B11 B12 B9 109.0(6) . . ?
B11 B12 B10 60.1(5) . . ?
N1 C3 S1 121.3(4) . . ?
N1 C3 C4 121.9(6) . . ?
C4 C3 S1 116.8(5) . . ?
C5 C4 C3 120.1(6) . . ?
C6 C5 C4 118.7(7) . . ?
C5 C6 C7 119.3(7) . . ?
N1 C7 C6 123.3(7) . . ?
C10 C9 Ir1 73.0(3) . . ?
C10 C9 C13 109.5(6) . . ?
C10 C9 C14 126.5(7) . . ?
C13 C9 Ir1 67.9(3) . . ?
C13 C9 C14 123.9(6) . . ?
C14 C9 Ir1 123.2(4) . . ?
C9 C10 Ir1 70.8(4) . . ?
C9 C10 C11 106.6(6) . . ?
C9 C10 C15 127.4(7) . . ?
C11 C10 Ir1 67.0(3) . . ?
C11 C10 C15 126.0(6) . . ?
C15 C10 Ir1 126.9(4) . . ?
C10 C11 Ir1 75.6(3) . . ?
C10 C11 C16 124.5(7) . . ?
C12 C11 Ir1 71.5(3) . . ?
C12 C11 C10 109.2(6) . . ?
C12 C11 C16 125.7(7) . . ?
C16 C11 Ir1 126.1(5) . . ?
C11 C12 Ir1 70.7(3) . . ?
C11 C12 C13 108.2(6) . . ?
C11 C12 C17 126.0(6) . . ?
C13 C12 Ir1 70.5(3) . . ?
C13 C12 C17 125.4(7) . . ?
C17 C12 Ir1 130.7(5) . . ?
C9 C13 Ir1 74.1(3) . . ?
C9 C13 C18 125.5(6) . . ?
C12 C13 Ir1 71.0(3) . . ?
C12 C13 C9 106.1(6) . . ?
C12 C13 C18 126.3(7) . . ?
C18 C13 Ir1 132.6(5) . . ?

loop_
_geom_bond_atom_site_label_1
_geom_bond_atom_site_label_2
_geom_bond_distance
_geom_bond_site_symmetry_2
_geom_bond_publ_flag
Ir1 Cl1 2.4067(16) . ?
Ir1 N1 2.117(5) . ?
Ir1 B5 2.105(7) . ?
Ir1 C9 2.260(6) . ?
Ir1 C10 2.288(6) . ?
Ir1 C11 2.174(6) . ?
Ir1 C12 2.185(6) . ?
Ir1 C13 2.177(6) . ?
S1 C1 1.788(6) . ?
S1 C3 1.774(6) . ?
N1 C3 1.359(7) . ?
N1 C7 1.347(8) . ?
C1 C2 1.727(9) . ?
C1 B3 1.742(10) . ?
C1 B4 1.686(10) . ?
C1 B5 1.734(9) . ?
C1 B6 1.679(9) . ?
C2 B3 1.716(11) . ?
C2 B6 1.743(10) . ?
C2 B7 1.675(11) . ?
C2 B8 1.703(10) . ?
C2 C8 1.499(9) . ?
B3 B4 1.795(11) . ?
B3 B8 1.747(12) . ?
B3 B9 1.758(11) . ?
B4 B5 1.801(10) . ?
B4 B9 1.797(12) . ?
B4 B10 1.763(11) . ?
B5 B6 1.843(9) . ?
B5 B10 1.810(10) . ?
B5 B11 1.827(10) . ?
B6 B7 1.762(10) . ?
B6 B11 1.751(9) . ?
B7 B8 1.800(13) . ?
B7 B11 1.780(11) . ?
B7 B12 1.767(12) . ?
B8 B9 1.747(12) . ?
B8 B12 1.780(12) . ?
B9 B10 1.797(12) . ?
B9 B12 1.769(13) . ?
B10 B11 1.772(11) . ?
B10 B12 1.770(12) . ?
B11 B12 1.768(12) . ?
C3 C4 1.387(9) . ?
C4 C5 1.368(10) . ?
C5 C6 1.366(10) . ?
C6 C7 1.384(9) . ?
C9 C10 1.413(8) . ?
C9 C13 1.447(10) . ?
C9 C14 1.509(9) . ?
C10 C11 1.437(9) . ?
C10 C15 1.489(9) . ?
C11 C12 1.410(9) . ?
C11 C16 1.510(9) . ?
C12 C13 1.439(9) . ?
C12 C17 1.515(10) . ?
C13 C18 1.494(9) . ?

loop_
_geom_torsion_atom_site_label_1
_geom_torsion_atom_site_label_2
_geom_torsion_atom_site_label_3
_geom_torsion_atom_site_label_4
_geom_torsion
_geom_torsion_site_symmetry_1
_geom_torsion_site_symmetry_2
_geom_torsion_site_symmetry_3
_geom_torsion_site_symmetry_4
_geom_torsion_publ_flag
Ir1 N1 C3 S1 8.2(6) . . . . ?
Ir1 N1 C3 C4 -169.9(4) . . . . ?
Ir1 N1 C7 C6 169.9(5) . . . . ?
Ir1 B5 B6 C1 103.9(5) . . . . ?
Ir1 B5 B6 C2 139.0(4) . . . . ?
Ir1 B5 B6 B7 -159.9(5) . . . . ?
Ir1 B5 B6 B11 -123.8(5) . . . . ?
Ir1 B5 B10 B4 -105.4(6) . . . . ?
Ir1 B5 B10 B9 -140.8(6) . . . . ?
Ir1 B5 B10 B11 119.9(6) . . . . ?
Ir1 B5 B10 B12 155.2(5) . . . . ?
Ir1 B5 B11 B6 100.9(6) . . . . ?
Ir1 B5 B11 B7 136.5(5) . . . . ?
Ir1 B5 B11 B10 -124.2(6) . . . . ?
Ir1 B5 B11 B12 -159.3(5) . . . . ?
Ir1 C9 C10 C11 57.6(4) . . . . ?
Ir1 C9 C10 C15 -122.2(6) . . . . ?
Ir1 C9 C13 C12 -64.2(4) . . . . ?
Ir1 C9 C13 C18 131.4(7) . . . . ?
Ir1 C10 C11 C12 64.2(4) . . . . ?
Ir1 C10 C11 C16 -124.1(6) . . . . ?
Ir1 C11 C12 C13 60.8(4) . . . . ?
Ir1 C11 C12 C17 -126.9(7) . . . . ?
Ir1 C12 C13 C9 66.3(4) . . . . ?
Ir1 C12 C13 C18 -129.4(7) . . . . ?
S1 C1 C2 B3 101.9(5) . . . . ?
S1 C1 C2 B6 -111.6(5) . . . . ?
S1 C1 C2 B7 -150.3(5) . . . . ?
S1 C1 C2 B8 141.4(5) . . . . ?
S1 C1 C2 C8 -4.9(8) . . . . ?
S1 C1 B3 C2 -109.9(5) . . . . ?
S1 C1 B3 B4 110.3(5) . . . . ?
S1 C1 B3 B8 -147.6(5) . . . . ?
S1 C1 B3 B9 150.2(5) . . . . ?
S1 C1 B4 B3 -103.8(6) . . . . ?
S1 C1 B4 B5 111.2(5) . . . . ?
S1 C1 B4 B9 -142.9(5) . . . . ?
S1 C1 B4 B10 154.3(5) . . . . ?
S1 C1 B5 Ir1 4.2(6) . . . . ?
S1 C1 B5 B4 -108.2(5) . . . . ?
S1 C1 B5 B6 112.7(5) . . . . ?
S1 C1 B5 B10 -149.2(5) . . . . ?
S1 C1 B5 B11 151.6(4) . . . . ?
S1 C1 B6 C2 107.6(5) . . . . ?
S1 C1 B6 B5 -111.0(5) . . . . ?
S1 C1 B6 B7 143.7(5) . . . . ?
S1 C1 B6 B11 -153.0(4) . . . . ?
S1 C3 C4 C5 -177.9(5) . . . . ?
N1 C3 C4 C5 0.3(9) . . . . ?
C1 S1 C3 N1 49.3(5) . . . . ?
C1 S1 C3 C4 -132.5(5) . . . . ?
C1 C2 B3 B4 34.3(5) . . . . ?
C1 C2 B3 B8 136.8(6) . . . . ?
C1 C2 B3 B9 97.7(6) . . . . ?
C1 C2 B6 B5 -34.4(4) . . . . ?
C1 C2 B6 B7 -137.6(5) . . . . ?
C1 C2 B6 B11 -98.5(5) . . . . ?
C1 C2 B7 B6 36.8(5) . . . . ?
C1 C2 B7 B8 -103.1(5) . . . . ?
C1 C2 B7 B11 -1.9(7) . . . . ?
C1 C2 B7 B12 -64.4(6) . . . . ?
C1 C2 B8 B3 -39.2(5) . . . . ?
C1 C2 B8 B7 101.0(6) . . . . ?
C1 C2 B8 B9 0.4(8) . . . . ?
C1 C2 B8 B12 63.0(7) . . . . ?
C1 B3 B4 B5 32.0(5) . . . . ?
C1 B3 B4 B9 134.5(6) . . . . ?
C1 B3 B4 B10 96.9(6) . . . . ?
C1 B3 B8 C2 38.1(5) . . . . ?
C1 B3 B8 B7 4.1(7) . . . . ?
C1 B3 B8 B9 -97.2(6) . . . . ?
C1 B3 B8 B12 -58.0(7) . . . . ?
C1 B3 B9 B4 -38.1(5) . . . . ?
C1 B3 B9 B8 100.9(6) . . . . ?
C1 B3 B9 B10 -1.3(8) . . . . ?
C1 B3 B9 B12 61.4(7) . . . . ?
C1 B4 B5 Ir1 -102.6(5) . . . . ?
C1 B4 B5 B6 33.7(4) . . . . ?
C1 B4 B5 B10 130.9(6) . . . . ?
C1 B4 B5 B11 92.4(5) . . . . ?
C1 B4 B9 B3 39.7(5) . . . . ?
C1 B4 B9 B8 2.9(8) . . . . ?
C1 B4 B9 B10 -98.3(6) . . . . ?
C1 B4 B9 B12 -61.2(6) . . . . ?
C1 B4 B10 B5 -42.3(5) . . . . ?
C1 B4 B10 B9 99.2(6) . . . . ?
C1 B4 B10 B11 -1.4(7) . . . . ?
C1 B4 B10 B12 61.8(7) . . . . ?
C1 B5 B6 C2 35.1(4) . . . . ?
C1 B5 B6 B7 96.3(6) . . . . ?
C1 B5 B6 B11 132.4(5) . . . . ?
C1 B5 B10 B4 40.1(5) . . . . ?
C1 B5 B10 B9 4.7(7) . . . . ?
C1 B5 B10 B11 -94.6(5) . . . . ?
C1 B5 B10 B12 -59.3(6) . . . . ?
C1 B5 B11 B6 -38.3(4) . . . . ?
C1 B5 B11 B7 -2.7(6) . . . . ?
C1 B5 B11 B10 96.6(5) . . . . ?
C1 B5 B11 B12 61.5(6) . . . . ?
C1 B6 B7 C2 -37.6(5) . . . . ?
C1 B6 B7 B8 -2.2(7) . . . . ?
C1 B6 B7 B11 98.2(5) . . . . ?
C1 B6 B7 B12 60.9(7) . . . . ?
C1 B6 B11 B5 40.8(5) . . . . ?
C1 B6 B11 B7 -100.3(6) . . . . ?
C1 B6 B11 B10 0.5(7) . . . . ?
C1 B6 B11 B12 -62.9(6) . . . . ?
C2 C1 B3 B4 -139.8(6) . . . . ?
C2 C1 B3 B8 -37.6(5) . . . . ?
C2 C1 B3 B9 -99.8(6) . . . . ?
C2 C1 B4 B3 36.4(5) . . . . ?
C2 C1 B4 B5 -108.6(5) . . . . ?
C2 C1 B4 B9 -2.6(7) . . . . ?
C2 C1 B4 B10 -65.5(6) . . . . ?
C2 C1 B5 Ir1 -145.7(4) . . . . ?
C2 C1 B5 B4 101.8(6) . . . . ?
C2 C1 B5 B6 -37.3(5) . . . . ?
C2 C1 B5 B10 60.9(6) . . . . ?
C2 C1 B5 B11 1.6(6) . . . . ?
C2 C1 B6 B5 141.4(5) . . . . ?
C2 C1 B6 B7 36.0(4) . . . . ?
C2 C1 B6 B11 99.4(5) . . . . ?
C2 B3 B4 C1 -35.6(5) . . . . ?
C2 B3 B4 B5 -3.6(7) . . . . ?
C2 B3 B4 B9 98.9(6) . . . . ?
C2 B3 B4 B10 61.3(7) . . . . ?
C2 B3 B8 B7 -34.0(5) . . . . ?
C2 B3 B8 B9 -135.3(6) . . . . ?
C2 B3 B8 B12 -96.1(6) . . . . ?
C2 B3 B9 B4 -100.3(6) . . . . ?
C2 B3 B9 B8 38.6(5) . . . . ?
C2 B3 B9 B10 -63.5(7) . . . . ?
C2 B3 B9 B12 -0.9(7) . . . . ?
C2 B6 B7 B8 35.4(5) . . . . ?
C2 B6 B7 B11 135.8(6) . . . . ?
C2 B6 B7 B12 98.5(6) . . . . ?
C2 B6 B11 B5 103.7(5) . . . . ?
C2 B6 B11 B7 -37.3(5) . . . . ?
C2 B6 B11 B10 63.4(6) . . . . ?
C2 B6 B11 B12 0.1(7) . . . . ?
C2 B7 B8 B3 35.1(5) . . . . ?
C2 B7 B8 B9 98.6(6) . . . . ?
C2 B7 B8 B12 135.8(6) . . . . ?
C2 B7 B11 B5 3.0(8) . . . . ?
C2 B7 B11 B6 39.5(5) . . . . ?
C2 B7 B11 B10 -61.3(7) . . . . ?
C2 B7 B11 B12 -98.4(7) . . . . ?
C2 B7 B12 B8 -38.1(5) . . . . ?
C2 B7 B12 B9 -1.3(8) . . . . ?
C2 B7 B12 B10 63.4(7) . . . . ?
C2 B7 B12 B11 100.7(6) . . . . ?
C2 B8 B9 B3 -39.2(5) . . . . ?
C2 B8 B9 B4 -2.1(8) . . . . ?
C2 B8 B9 B10 60.4(8) . . . . ?
C2 B8 B9 B12 96.7(7) . . . . ?
C2 B8 B12 B7 37.0(5) . . . . ?
C2 B8 B12 B9 -101.3(6) . . . . ?
C2 B8 B12 B10 -64.4(7) . . . . ?
C2 B8 B12 B11 -0.4(8) . . . . ?
B3 C1 C2 B6 146.5(5) . . . . ?
B3 C1 C2 B7 107.8(6) . . . . ?
B3 C1 C2 B8 39.5(6) . . . . ?
B3 C1 C2 C8 -106.8(7) . . . . ?
B3 C1 B4 B5 -145.0(6) . . . . ?
B3 C1 B4 B9 -39.1(5) . . . . ?
B3 C1 B4 B10 -101.9(6) . . . . ?
B3 C1 B5 Ir1 147.5(5) . . . . ?
B3 C1 B5 B4 35.0(6) . . . . ?
B3 C1 B5 B6 -104.1(6) . . . . ?
B3 C1 B5 B10 -5.9(7) . . . . ?
B3 C1 B5 B11 -65.2(6) . . . . ?
B3 C1 B6 C2 -31.0(5) . . . . ?
B3 C1 B6 B5 110.4(5) . . . . ?
B3 C1 B6 B7 5.1(6) . . . . ?
B3 C1 B6 B11 68.4(6) . . . . ?
B3 C2 B6 C1 31.1(5) . . . . ?
B3 C2 B6 B5 -3.3(7) . . . . ?
B3 C2 B6 B7 -106.6(6) . . . . ?
B3 C2 B6 B11 -67.5(6) . . . . ?
B3 C2 B7 B6 102.0(6) . . . . ?
B3 C2 B7 B8 -37.9(6) . . . . ?
B3 C2 B7 B11 63.3(7) . . . . ?
B3 C2 B7 B12 0.8(8) . . . . ?
B3 C2 B8 B7 140.2(6) . . . . ?
B3 C2 B8 B9 39.6(6) . . . . ?
B3 C2 B8 B12 102.2(7) . . . . ?
B3 B4 B5 Ir1 -134.8(5) . . . . ?
B3 B4 B5 C1 -32.1(5) . . . . ?
B3 B4 B5 B6 1.6(7) . . . . ?
B3 B4 B5 B10 98.8(6) . . . . ?
B3 B4 B5 B11 60.3(6) . . . . ?
B3 B4 B9 B8 -36.8(6) . . . . ?
B3 B4 B9 B10 -138.0(6) . . . . ?
B3 B4 B9 B12 -100.9(6) . . . . ?
B3 B4 B10 B5 -104.8(6) . . . . ?
B3 B4 B10 B9 36.7(5) . . . . ?
B3 B4 B10 B11 -63.9(7) . . . . ?
B3 B4 B10 B12 -0.7(7) . . . . ?
B3 B8 B9 B4 37.2(6) . . . . ?
B3 B8 B9 B10 99.6(6) . . . . ?
B3 B8 B9 B12 135.9(6) . . . . ?
B3 B8 B12 B7 99.1(6) . . . . ?
B3 B8 B12 B9 -39.3(6) . . . . ?
B3 B8 B12 B10 -2.4(8) . . . . ?
B3 B8 B12 B11 61.6(8) . . . . ?
B3 B9 B10 B4 -37.6(6) . . . . ?
B3 B9 B10 B5 -2.2(8) . . . . ?
B3 B9 B10 B11 63.0(7) . . . . ?
B3 B9 B10 B12 100.2(6) . . . . ?
B3 B9 B12 B7 1.3(8) . . . . ?
B3 B9 B12 B8 39.0(5) . . . . ?
B3 B9 B12 B10 -100.4(6) . . . . ?
B3 B9 B12 B11 -62.8(7) . . . . ?
B4 C1 C2 B3 -38.0(5) . . . . ?
B4 C1 C2 B6 108.4(5) . . . . ?
B4 C1 C2 B7 69.8(7) . . . . ?
B4 C1 C2 B8 1.5(7) . . . . ?
B4 C1 C2 C8 -144.8(6) . . . . ?
B4 C1 B3 C2 139.8(6) . . . . ?
B4 C1 B3 B8 102.1(6) . . . . ?
B4 C1 B3 B9 40.0(5) . . . . ?
B4 C1 B5 Ir1 112.5(5) . . . . ?
B4 C1 B5 B6 -139.1(5) . . . . ?
B4 C1 B5 B10 -40.9(5) . . . . ?
B4 C1 B5 B11 -100.2(5) . . . . ?
B4 C1 B6 C2 -100.9(6) . . . . ?
B4 C1 B6 B5 40.5(5) . . . . ?
B4 C1 B6 B7 -64.9(7) . . . . ?
B4 C1 B6 B11 -1.5(7) . . . . ?
B4 B3 B8 C2 98.0(6) . . . . ?
B4 B3 B8 B7 64.0(7) . . . . ?
B4 B3 B8 B9 -37.3(5) . . . . ?
B4 B3 B8 B12 1.9(8) . . . . ?
B4 B3 B9 B8 138.9(6) . . . . ?
B4 B3 B9 B10 36.8(6) . . . . ?
B4 B3 B9 B12 99.4(6) . . . . ?
B4 B5 B6 C1 -34.2(4) . . . . ?
B4 B5 B6 C2 0.9(6) . . . . ?
B4 B5 B6 B7 62.1(6) . . . . ?
B4 B5 B6 B11 98.2(5) . . . . ?
B4 B5 B10 B9 -35.5(5) . . . . ?
B4 B5 B10 B11 -134.7(6) . . . . ?
B4 B5 B10 B12 -99.4(6) . . . . ?
B4 B5 B11 B6 -96.4(5) . . . . ?
B4 B5 B11 B7 -60.8(6) . . . . ?
B4 B5 B11 B10 38.5(5) . . . . ?
B4 B5 B11 B12 3.4(6) . . . . ?
B4 B9 B10 B5 35.4(5) . . . . ?
B4 B9 B10 B11 100.7(6) . . . . ?
B4 B9 B10 B12 137.8(6) . . . . ?
B4 B9 B12 B7 65.0(7) . . . . ?
B4 B9 B12 B8 102.7(6) . . . . ?
B4 B9 B12 B10 -36.8(5) . . . . ?
B4 B9 B12 B11 0.8(7) . . . . ?
B4 B10 B11 B5 -40.5(5) . . . . ?
B4 B10 B11 B6 0.6(7) . . . . ?
B4 B10 B11 B7 63.9(7) . . . . ?
B4 B10 B11 B12 100.9(6) . . . . ?
B4 B10 B12 B7 -62.8(8) . . . . ?
B4 B10 B12 B8 1.9(8) . . . . ?
B4 B10 B12 B9 38.0(5) . . . . ?
B4 B10 B12 B11 -100.3(6) . . . . ?
B5 C1 C2 B3 -107.7(6) . . . . ?
B5 C1 C2 B6 38.8(5) . . . . ?
B5 C1 C2 B7 0.1(7) . . . . ?
B5 C1 C2 B8 -68.2(7) . . . . ?
B5 C1 C2 C8 145.5(6) . . . . ?
B5 C1 B3 C2 104.6(5) . . . . ?
B5 C1 B3 B4 -35.2(5) . . . . ?
B5 C1 B3 B8 67.0(7) . . . . ?
B5 C1 B3 B9 4.8(8) . . . . ?
B5 C1 B4 B3 145.0(6) . . . . ?
B5 C1 B4 B9 105.9(6) . . . . ?
B5 C1 B4 B10 43.1(5) . . . . ?
B5 C1 B6 C2 -141.4(5) . . . . ?
B5 C1 B6 B7 -105.3(5) . . . . ?
B5 C1 B6 B11 -42.0(5) . . . . ?
B5 B4 B9 B3 102.3(6) . . . . ?
B5 B4 B9 B8 65.5(7) . . . . ?
B5 B4 B9 B10 -35.7(5) . . . . ?
B5 B4 B9 B12 1.4(7) . . . . ?
B5 B4 B10 B9 141.5(5) . . . . ?
B5 B4 B10 B11 40.8(5) . . . . ?
B5 B4 B10 B12 104.0(6) . . . . ?
B5 B6 B7 C2 -99.7(5) . . . . ?
B5 B6 B7 B8 -64.3(7) . . . . ?
B5 B6 B7 B11 36.1(5) . . . . ?
B5 B6 B7 B12 -1.2(8) . . . . ?
B5 B6 B11 B7 -141.0(6) . . . . ?
B5 B6 B11 B10 -40.3(5) . . . . ?
B5 B6 B11 B12 -103.6(6) . . . . ?
B5 B10 B11 B6 41.1(5) . . . . ?
B5 B10 B11 B7 104.4(5) . . . . ?
B5 B10 B11 B12 141.3(6) . . . . ?
B5 B10 B12 B7 1.6(8) . . . . ?
B5 B10 B12 B8 66.4(8) . . . . ?
B5 B10 B12 B9 102.4(6) . . . . ?
B5 B10 B12 B11 -35.8(5) . . . . ?
B5 B11 B12 B7 -103.2(6) . . . . ?
B5 B11 B12 B8 -65.6(7) . . . . ?
B5 B11 B12 B9 -2.7(7) . . . . ?
B5 B11 B12 B10 35.3(5) . . . . ?
B6 C1 C2 B3 -146.5(5) . . . . ?
B6 C1 C2 B7 -38.7(5) . . . . ?
B6 C1 C2 B8 -107.0(6) . . . . ?
B6 C1 C2 C8 106.7(6) . . . . ?
B6 C1 B3 C2 31.8(5) . . . . ?
B6 C1 B3 B4 -108.0(5) . . . . ?
B6 C1 B3 B8 -5.9(7) . . . . ?
B6 C1 B3 B9 -68.1(7) . . . . ?
B6 C1 B4 B3 103.8(6) . . . . ?
B6 C1 B4 B5 -41.2(5) . . . . ?
B6 C1 B4 B9 64.7(7) . . . . ?
B6 C1 B4 B10 1.9(7) . . . . ?
B6 C1 B5 Ir1 -108.4(4) . . . . ?
B6 C1 B5 B4 139.1(5) . . . . ?
B6 C1 B5 B10 98.2(5) . . . . ?
B6 C1 B5 B11 38.9(4) . . . . ?
B6 C2 B3 C1 -30.1(5) . . . . ?
B6 C2 B3 B4 4.3(7) . . . . ?
B6 C2 B3 B8 106.8(6) . . . . ?
B6 C2 B3 B9 67.7(6) . . . . ?
B6 C2 B7 B8 -139.9(6) . . . . ?
B6 C2 B7 B11 -38.7(5) . . . . ?
B6 C2 B7 B12 -101.2(6) . . . . ?
B6 C2 B8 B3 -101.7(6) . . . . ?
B6 C2 B8 B7 38.5(5) . . . . ?
B6 C2 B8 B9 -62.1(7) . . . . ?
B6 C2 B8 B12 0.5(8) . . . . ?
B6 B5 B10 B4 97.2(5) . . . . ?
B6 B5 B10 B9 61.8(6) . . . . ?
B6 B5 B10 B11 -37.5(5) . . . . ?
B6 B5 B10 B12 -2.2(7) . . . . ?
B6 B5 B11 B7 35.6(5) . . . . ?
B6 B5 B11 B10 134.9(6) . . . . ?
B6 B5 B11 B12 99.8(6) . . . . ?
B6 B7 B8 C2 -36.4(5) . . . . ?
B6 B7 B8 B3 -1.2(7) . . . . ?
B6 B7 B8 B9 62.2(7) . . . . ?
B6 B7 B8 B12 99.5(6) . . . . ?
B6 B7 B11 B5 -36.5(5) . . . . ?
B6 B7 B11 B10 -100.8(6) . . . . ?
B6 B7 B11 B12 -137.9(6) . . . . ?
B6 B7 B12 B8 -101.8(6) . . . . ?
B6 B7 B12 B9 -65.0(7) . . . . ?
B6 B7 B12 B10 -0.3(8) . . . . ?
B6 B7 B12 B11 37.0(5) . . . . ?
B6 B11 B12 B7 -37.5(5) . . . . ?
B6 B11 B12 B8 0.2(8) . . . . ?
B6 B11 B12 B9 63.0(7) . . . . ?
B6 B11 B12 B10 101.1(6) . . . . ?
B7 C2 B3 C1 -97.7(6) . . . . ?
B7 C2 B3 B4 -63.4(7) . . . . ?
B7 C2 B3 B8 39.1(6) . . . . ?
B7 C2 B3 B9 0.0(8) . . . . ?
B7 C2 B6 C1 137.6(5) . . . . ?
B7 C2 B6 B5 103.2(5) . . . . ?
B7 C2 B6 B11 39.1(5) . . . . ?
B7 C2 B8 B3 -140.2(6) . . . . ?
B7 C2 B8 B9 -100.6(6) . . . . ?
B7 C2 B8 B12 -38.0(6) . . . . ?
B7 B6 B11 B5 141.0(6) . . . . ?
B7 B6 B11 B10 100.7(6) . . . . ?
B7 B6 B11 B12 37.4(6) . . . . ?
B7 B8 B9 B3 -99.2(6) . . . . ?
B7 B8 B9 B4 -62.0(7) . . . . ?
B7 B8 B9 B10 0.4(8) . . . . ?
B7 B8 B9 B12 36.8(6) . . . . ?
B7 B8 B12 B9 -138.4(6) . . . . ?
B7 B8 B12 B10 -101.5(6) . . . . ?
B7 B8 B12 B11 -37.4(6) . . . . ?
B7 B11 B12 B8 37.7(6) . . . . ?
B7 B11 B12 B9 100.5(6) . . . . ?
B7 B11 B12 B10 138.5(6) . . . . ?
B8 C2 B3 C1 -136.8(6) . . . . ?
B8 C2 B3 B4 -102.5(6) . . . . ?
B8 C2 B3 B9 -39.1(5) . . . . ?
B8 C2 B6 C1 98.1(6) . . . . ?
B8 C2 B6 B5 63.7(7) . . . . ?
B8 C2 B6 B7 -39.5(6) . . . . ?
B8 C2 B6 B11 -0.4(7) . . . . ?
B8 C2 B7 B6 139.9(6) . . . . ?
B8 C2 B7 B11 101.2(6) . . . . ?
B8 C2 B7 B12 38.7(6) . . . . ?
B8 B3 B4 C1 -97.6(6) . . . . ?
B8 B3 B4 B5 -65.7(7) . . . . ?
B8 B3 B4 B9 36.8(6) . . . . ?
B8 B3 B4 B10 -0.8(7) . . . . ?
B8 B3 B9 B4 -138.9(6) . . . . ?
B8 B3 B9 B10 -102.1(7) . . . . ?
B8 B3 B9 B12 -39.5(6) . . . . ?
B8 B7 B11 B5 64.7(7) . . . . ?
B8 B7 B11 B6 101.1(6) . . . . ?
B8 B7 B11 B10 0.3(7) . . . . ?
B8 B7 B11 B12 -36.8(6) . . . . ?
B8 B7 B12 B9 36.8(6) . . . . ?
B8 B7 B12 B10 101.5(7) . . . . ?
B8 B7 B12 B11 138.8(6) . . . . ?
B8 B9 B10 B4 -100.9(6) . . . . ?
B8 B9 B10 B5 -65.5(7) . . . . ?
B8 B9 B10 B11 -0.3(8) . . . . ?
B8 B9 B10 B12 36.9(6) . . . . ?
B8 B9 B12 B7 -37.7(5) . . . . ?
B8 B9 B12 B10 -139.4(6) . . . . ?
B8 B9 B12 B11 -101.8(6) . . . . ?
B9 B3 B4 C1 -134.5(6) . . . . ?
B9 B3 B4 B5 -102.5(6) . . . . ?
B9 B3 B4 B10 -37.6(5) . . . . ?
B9 B3 B8 C2 135.3(6) . . . . ?
B9 B3 B8 B7 101.3(6) . . . . ?
B9 B3 B8 B12 39.2(5) . . . . ?
B9 B4 B5 Ir1 162.0(4) . . . . ?
B9 B4 B5 C1 -95.3(6) . . . . ?
B9 B4 B5 B6 -61.6(6) . . . . ?
B9 B4 B5 B10 35.6(5) . . . . ?
B9 B4 B5 B11 -2.9(6) . . . . ?
B9 B4 B10 B5 -141.5(5) . . . . ?
B9 B4 B10 B11 -100.6(6) . . . . ?
B9 B4 B10 B12 -37.4(6) . . . . ?
B9 B8 B12 B7 138.4(6) . . . . ?
B9 B8 B12 B10 36.9(6) . . . . ?
B9 B8 B12 B11 100.9(7) . . . . ?
B9 B10 B11 B5 -104.4(6) . . . . ?
B9 B10 B11 B6 -63.3(7) . . . . ?
B9 B10 B11 B7 0.0(7) . . . . ?
B9 B10 B11 B12 37.0(5) . . . . ?
B9 B10 B12 B7 -100.8(7) . . . . ?
B9 B10 B12 B8 -36.0(6) . . . . ?
B9 B10 B12 B11 -138.3(6) . . . . ?
B10 B4 B5 Ir1 126.5(5) . . . . ?
B10 B4 B5 C1 -130.9(6) . . . . ?
B10 B4 B5 B6 -97.1(5) . . . . ?
B10 B4 B5 B11 -38.5(5) . . . . ?
B10 B4 B9 B3 138.0(6) . . . . ?
B10 B4 B9 B8 101.2(7) . . . . ?
B10 B4 B9 B12 37.1(5) . . . . ?
B10 B5 B6 C1 -94.2(5) . . . . ?
B10 B5 B6 C2 -59.1(6) . . . . ?
B10 B5 B6 B7 2.1(7) . . . . ?
B10 B5 B6 B11 38.1(5) . . . . ?
B10 B5 B11 B6 -134.9(6) . . . . ?
B10 B5 B11 B7 -99.3(6) . . . . ?
B10 B5 B11 B12 -35.1(5) . . . . ?
B10 B9 B12 B7 101.8(6) . . . . ?
B10 B9 B12 B8 139.4(6) . . . . ?
B10 B9 B12 B11 37.6(5) . . . . ?
B10 B11 B12 B7 -138.5(6) . . . . ?
B10 B11 B12 B8 -100.8(7) . . . . ?
B10 B11 B12 B9 -38.0(5) . . . . ?
B11 B5 B6 C1 -132.4(5) . . . . ?
B11 B5 B6 C2 -97.2(5) . . . . ?
B11 B5 B6 B7 -36.1(5) . . . . ?
B11 B5 B10 B4 134.7(6) . . . . ?
B11 B5 B10 B9 99.3(6) . . . . ?
B11 B5 B10 B12 35.3(6) . . . . ?
B11 B6 B7 C2 -135.8(6) . . . . ?
B11 B6 B7 B8 -100.5(6) . . . . ?
B11 B6 B7 B12 -37.3(6) . . . . ?
B11 B7 B8 C2 -99.0(6) . . . . ?
B11 B7 B8 B3 -63.9(7) . . . . ?
B11 B7 B8 B9 -0.5(7) . . . . ?
B11 B7 B8 B12 36.8(5) . . . . ?
B11 B7 B12 B8 -138.8(6) . . . . ?
B11 B7 B12 B9 -102.0(6) . . . . ?
B11 B7 B12 B10 -37.3(6) . . . . ?
B11 B10 B12 B7 37.5(6) . . . . ?
B11 B10 B12 B8 102.3(6) . . . . ?
B11 B10 B12 B9 138.3(6) . . . . ?
B12 B7 B8 C2 -135.8(6) . . . . ?
B12 B7 B8 B3 -100.7(6) . . . . ?
B12 B7 B8 B9 -37.2(6) . . . . ?
B12 B7 B11 B5 101.5(6) . . . . ?
B12 B7 B11 B6 137.9(6) . . . . ?
B12 B7 B11 B10 37.1(5) . . . . ?
B12 B8 B9 B3 -135.9(6) . . . . ?
B12 B8 B9 B4 -98.7(6) . . . . ?
B12 B8 B9 B10 -36.3(6) . . . . ?
B12 B9 B10 B4 -137.8(6) . . . . ?
B12 B9 B10 B5 -102.4(6) . . . . ?
B12 B9 B10 B11 -37.1(5) . . . . ?
B12 B10 B11 B5 -141.3(6) . . . . ?
B12 B10 B11 B6 -100.3(6) . . . . ?
B12 B10 B11 B7 -37.0(5) . . . . ?
C3 S1 C1 C2 95.7(5) . . . . ?
C3 S1 C1 B3 162.2(4) . . . . ?
C3 S1 C1 B4 -127.0(5) . . . . ?
C3 S1 C1 B5 -53.3(5) . . . . ?
C3 S1 C1 B6 23.9(5) . . . . ?
C3 N1 C7 C6 -2.6(9) . . . . ?
C3 C4 C5 C6 -1.4(10) . . . . ?
C4 C5 C6 C7 0.6(11) . . . . ?
C5 C6 C7 N1 1.5(10) . . . . ?
C7 N1 C3 S1 179.7(4) . . . . ?
C7 N1 C3 C4 1.6(8) . . . . ?
C8 C2 B3 C1 109.8(6) . . . . ?
C8 C2 B3 B4 144.1(6) . . . . ?
C8 C2 B3 B8 -113.4(7) . . . . ?
C8 C2 B3 B9 -152.4(6) . . . . ?
C8 C2 B6 C1 -108.4(6) . . . . ?
C8 C2 B6 B5 -142.8(6) . . . . ?
C8 C2 B6 B7 113.9(7) . . . . ?
C8 C2 B6 B11 153.1(6) . . . . ?
C8 C2 B7 B6 -107.2(7) . . . . ?
C8 C2 B7 B8 112.9(7) . . . . ?
C8 C2 B7 B11 -145.9(6) . . . . ?
C8 C2 B7 B12 151.6(6) . . . . ?
C8 C2 B8 B3 106.0(8) . . . . ?
C8 C2 B8 B7 -113.8(7) . . . . ?
C8 C2 B8 B9 145.6(7) . . . . ?
C8 C2 B8 B12 -151.8(7) . . . . ?
C9 C10 C11 Ir1 -60.0(4) . . . . ?
C9 C10 C11 C12 4.1(7) . . . . ?
C9 C10 C11 C16 175.8(6) . . . . ?
C10 C9 C13 Ir1 61.4(4) . . . . ?
C10 C9 C13 C12 -2.9(6) . . . . ?
C10 C9 C13 C18 -167.3(6) . . . . ?
C10 C11 C12 Ir1 -66.8(4) . . . . ?
C10 C11 C12 C13 -6.0(7) . . . . ?
C10 C11 C12 C17 166.4(6) . . . . ?
C11 C12 C13 Ir1 -60.9(4) . . . . ?
C11 C12 C13 C9 5.4(7) . . . . ?
C11 C12 C13 C18 169.6(6) . . . . ?
C13 C9 C10 Ir1 -58.3(4) . . . . ?
C13 C9 C10 C11 -0.7(7) . . . . ?
C13 C9 C10 C15 179.5(6) . . . . ?
C14 C9 C10 Ir1 119.1(6) . . . . ?
C14 C9 C10 C11 176.7(6) . . . . ?
C14 C9 C10 C15 -3.2(10) . . . . ?
C14 C9 C13 Ir1 -116.1(6) . . . . ?
C14 C9 C13 C12 179.7(5) . . . . ?
C14 C9 C13 C18 15.3(10) . . . . ?
C15 C10 C11 Ir1 119.8(6) . . . . ?
C15 C10 C11 C12 -176.1(6) . . . . ?
C15 C10 C11 C16 -4.4(10) . . . . ?
C16 C11 C12 Ir1 121.7(7) . . . . ?
C16 C11 C12 C13 -177.5(6) . . . . ?
C16 C11 C12 C17 -5.2(11) . . . . ?
C17 C12 C13 Ir1 126.6(6) . . . . ?
C17 C12 C13 C9 -167.0(6) . . . . ?
C17 C12 C13 C18 -2.8(10) . . . . ?
